data_7028230
loop_
_publ_author_name
'Nie, Cuiyun'
'Zhang, Qiong'
'Ding, Hongjuan'
'Huang, Bei'
'Wang, Xinyan'
'Zhao, Xianghua'
'Li, Shengli'
'Zhou, Hongping'
'Wu, Jieying'
'Tian, Yupeng'

_publ_section_title
;
 Two novel six-coordinated cadmium(II) and zinc(II) complexes from
 carbazate \b-diketonate: crystal structures, enhanced two-photon
 absorption and biological imaging application.
;
_journal_issue 2
_journal_name_full 'Dalton transactions (Cambridge, England : 2003)'
_journal_page_first 599
_journal_page_last 608
_journal_paper_doi 10.1039/c3dt51318a
_journal_volume 43
_journal_year 2014
_chemical_formula_sum 'C40 H38 F6 N2 O6 Zn'
_chemical_formula_weight 822.09
_chemical_name_systematic
;
?
;
_space_group_IT_number 15
_symmetry_cell_setting monoclinic
_symmetry_space_group_name_Hall '-C 2yc'
_symmetry_space_group_name_H-M 'C 1 2/c 1'
_atom_sites_solution_hydrogens geom
_atom_sites_solution_primary direct
_atom_sites_solution_secondary difmap
_audit_creation_method SHELXL-97
_cell_angle_alpha 90.00
_cell_angle_beta 103.911(2)
_cell_angle_gamma 90.00
_cell_formula_units_Z 4
_cell_length_a 39.0836(13)
_cell_length_b 5.2684(2)
_cell_length_c 20.2085(6)
_cell_measurement_reflns_used 1366
_cell_measurement_temperature 273(2)
_cell_measurement_theta_max 19.81
_cell_measurement_theta_min 2.60
_cell_volume 4039.0(2)
_computing_structure_refinement 'SHELXL-97 (Sheldrick, 1997)'
_computing_structure_solution 'SHELXS-97 (Sheldrick, 1990)'
_diffrn_ambient_temperature 273(2)
_diffrn_measured_fraction_theta_full 0.990
_diffrn_measured_fraction_theta_max 0.990
_diffrn_measurement_device_type CCD
_diffrn_measurement_method phi
_diffrn_radiation_monochromator graphite
_diffrn_radiation_source 'fine-focus sealed tube'
_diffrn_radiation_type MoK\a
_diffrn_radiation_wavelength 0.71073
_diffrn_reflns_av_R_equivalents 0.0666
_diffrn_reflns_av_sigmaI/netI 0.0683
_diffrn_reflns_limit_h_max 46
_diffrn_reflns_limit_h_min -46
_diffrn_reflns_limit_k_max 6
_diffrn_reflns_limit_k_min -5
_diffrn_reflns_limit_l_max 23
_diffrn_reflns_limit_l_min -24
_diffrn_reflns_number 13298
_diffrn_reflns_theta_full 25.00
_diffrn_reflns_theta_max 25.00
_diffrn_reflns_theta_min 2.08
_exptl_absorpt_coefficient_mu 0.682
_exptl_absorpt_correction_T_max 0.9700
_exptl_absorpt_correction_T_min 0.8791
_exptl_absorpt_correction_type none
_exptl_crystal_colour colourless
_exptl_crystal_density_diffrn 1.352
_exptl_crystal_density_method 'not measured'
_exptl_crystal_description plate
_exptl_crystal_F_000 1696
_exptl_crystal_size_max 0.19
_exptl_crystal_size_mid 0.09
_exptl_crystal_size_min 0.05
_refine_diff_density_max 1.210
_refine_diff_density_min -1.108
_refine_diff_density_rms 0.133
_refine_ls_extinction_method none
_refine_ls_goodness_of_fit_ref 1.102
_refine_ls_hydrogen_treatment mixed
_refine_ls_matrix_type full
_refine_ls_number_parameters 248
_refine_ls_number_reflns 3527
_refine_ls_number_restraints 0
_refine_ls_restrained_S_all 1.102
_refine_ls_R_factor_all 0.1502
_refine_ls_R_factor_gt 0.0932
_refine_ls_shift/su_max 0.000
_refine_ls_shift/su_mean 0.000
_refine_ls_structure_factor_coef Fsqd
_refine_ls_weighting_details 'calc w=1/[\s^2^(Fo^2^)+(0.2000P)^2^+0.0000P] where P=(Fo^2^+2Fc^2^)/3'
_refine_ls_weighting_scheme calc
_refine_ls_wR_factor_gt 0.2804
_refine_ls_wR_factor_ref 0.3292
_reflns_number_gt 1964
_reflns_number_total 3527
_reflns_threshold_expression >2sigma(I)
_cod_data_source_file c3dt51318a.txt
_cod_data_source_block ncy2
_cod_depositor_comments
;
The following automatic conversions were performed:

'_symmetry_cell_setting' value 'Monoclinic' changed to 'monoclinic'
according to
/usr/data/users/saulius/automatic-downloads/current/RSC/lib/dictionaries/cif_core.dic
dictionary named 'cif_core.dic' version 2.4.2 from 2011-04-26.

Automatic conversion script
Id: cif_fix_values 2281 2013-09-26 08:29:07Z andrius 
;
_cod_original_sg_symbol_H-M C2/c
_cod_database_code 7028230

loop_
_symmetry_equiv_pos_as_xyz
'x, y, z'
'-x, y, -z+1/2'
'x+1/2, y+1/2, z'
'-x+1/2, y+1/2, -z+1/2'
'-x, -y, -z'
'x, -y, z-1/2'
'-x+1/2, -y+1/2, -z'
'x+1/2, -y+1/2, z-1/2'

loop_
_atom_site_label
_atom_site_type_symbol
_atom_site_fract_x
_atom_site_fract_y
_atom_site_fract_z
_atom_site_U_iso_or_equiv
_atom_site_adp_type
_atom_site_occupancy
_atom_site_symmetry_multiplicity
_atom_site_calc_flag
_atom_site_refinement_flags
C1 C 0.18055(16) 0.2516(13) 0.6445(3) 0.0461(16) Uani 1 1 d .
C2 C 0.20611(18) 0.2770(16) 0.6071(4) 0.059(2) Uani 1 1 d .
H2 H 0.2046 0.4092 0.5760 0.071 Uiso 1 1 calc R
C4 C 0.2374(2) -0.0769(16) 0.6673(4) 0.064(2) Uani 1 1 d .
H4 H 0.2568 -0.1842 0.6776 0.076 Uiso 1 1 calc R
C5 C 0.2129(2) -0.1069(15) 0.7050(4) 0.062(2) Uani 1 1 d .
H5 H 0.2152 -0.2350 0.7375 0.074 Uiso 1 1 calc R
C6 C 0.18421(18) 0.0598(14) 0.6936(4) 0.0533(19) Uani 1 1 d .
C7 C 0.14774(16) 0.3797(14) 0.6437(3) 0.0436(16) Uani 1 1 d .
C8 C 0.12921(17) 0.5714(14) 0.6053(4) 0.0494(17) Uani 1 1 d .
H8 H 0.1389 0.6559 0.5738 0.059 Uiso 1 1 calc R
C9 C 0.09559(16) 0.6419(14) 0.6130(3) 0.0499(17) Uani 1 1 d .
C10 C 0.08227(18) 0.5173(14) 0.6630(4) 0.0542(19) Uani 1 1 d .
H10 H 0.0604 0.5650 0.6692 0.065 Uiso 1 1 calc R
C11 C 0.10059(18) 0.3271(15) 0.7030(4) 0.058(2) Uani 1 1 d .
H11 H 0.0914 0.2487 0.7361 0.070 Uiso 1 1 calc R
C12 C 0.13352(16) 0.2536(13) 0.6929(3) 0.0485(17) Uani 1 1 d .
C13 C 0.1511(2) -0.1104(16) 0.7770(4) 0.065(2) Uani 1 1 d .
H13A H 0.1563 -0.2811 0.7644 0.078 Uiso 1 1 calc R
H13B H 0.1265 -0.1063 0.7791 0.078 Uiso 1 1 calc R
C14 C 0.1737(2) -0.0516(15) 0.8464(4) 0.061(2) Uani 1 1 d .
H14A H 0.1696 -0.1790 0.8782 0.073 Uiso 1 1 calc R
H14B H 0.1983 -0.0634 0.8447 0.073 Uiso 1 1 calc R
C15 C 0.1674(2) 0.2027(17) 0.8724(4) 0.075(2) Uani 1 1 d .
H15A H 0.1426 0.2187 0.8722 0.090 Uiso 1 1 calc R
H15B H 0.1729 0.3315 0.8423 0.090 Uiso 1 1 calc R
C16 C 0.1902(3) 0.250(2) 0.9464(4) 0.096(3) Uani 1 1 d .
H16A H 0.1835 0.1312 0.9771 0.144 Uiso 1 1 calc R
H16B H 0.1864 0.4198 0.9603 0.144 Uiso 1 1 calc R
H16C H 0.2147 0.2275 0.9473 0.144 Uiso 1 1 calc R
C17 C 0.07313(16) 0.8248(14) 0.5675(4) 0.0516(18) Uani 1 1 d .
C18 C 0.08744(17) 0.9893(13) 0.5251(4) 0.0492(17) Uani 1 1 d .
H18 H 0.1118 0.9899 0.5310 0.059 Uiso 1 1 calc R
C19 C 0.06834(16) 1.1450(14) 0.4767(4) 0.0506(17) Uani 1 1 d .
C20 C 0.0883(2) 1.2844(17) 0.4307(4) 0.063(2) Uani 1 1 d .
F1 F 0.12262(12) 1.2979(12) 0.4564(3) 0.0978(18) Uani 1 1 d .
F2 F 0.08420(15) 1.1680(13) 0.3712(3) 0.109(2) Uani 1 1 d .
F3 F 0.07669(18) 1.5167(10) 0.4172(4) 0.117(2) Uani 1 1 d .
N2 N 0.15601(15) 0.0669(11) 0.7237(3) 0.0511(15) Uani 1 1 d .
O1 O 0.04091(12) 0.8229(11) 0.5669(3) 0.0661(15) Uani 1 1 d .
O2 O 0.03521(12) 1.1925(11) 0.4595(3) 0.0709(16) Uani 1 1 d .
O3 O -0.00035(12) 1.3239(9) 0.5716(3) 0.0802(17) Uani 1 1 d .
H1O1 H -0.0164 1.3183 0.5913 0.120 Uiso 1 1 d R
H2O1 H 0.0105 1.4634 0.5813 0.120 Uiso 1 1 d R
C3 C 0.23621(12) 0.0911(9) 0.6169(3) 0.070(2) Uani 1 1 d R
H3 H 0.2526 0.0928 0.5903 0.085 Uiso 1 1 calc R
Zn1 Zn 0.0000 1.0000 0.5000 0.0638(6) Uani 1 2 d S

loop_
_atom_site_aniso_label
_atom_site_aniso_U_11
_atom_site_aniso_U_22
_atom_site_aniso_U_33
_atom_site_aniso_U_23
_atom_site_aniso_U_13
_atom_site_aniso_U_12
C1 0.047(4) 0.042(4) 0.045(4) -0.004(3) 0.002(3) 0.001(3)
C2 0.055(4) 0.063(5) 0.057(4) 0.004(4) 0.006(3) 0.005(4)
C4 0.058(5) 0.059(5) 0.069(5) -0.010(4) 0.005(4) 0.013(4)
C5 0.061(4) 0.044(4) 0.070(5) -0.004(4) -0.003(4) 0.012(4)
C6 0.053(4) 0.046(4) 0.051(4) -0.002(4) -0.007(3) 0.001(3)
C7 0.043(3) 0.043(4) 0.040(4) 0.001(3) 0.000(3) 0.003(3)
C8 0.048(4) 0.048(4) 0.049(4) 0.000(3) 0.006(3) -0.003(3)
C9 0.045(4) 0.050(5) 0.050(4) -0.001(4) 0.002(3) 0.000(3)
C10 0.041(3) 0.058(5) 0.060(4) -0.002(4) 0.005(3) 0.004(3)
C11 0.056(4) 0.063(5) 0.056(4) 0.005(4) 0.013(3) -0.007(4)
C12 0.048(4) 0.041(4) 0.049(4) -0.006(3) -0.003(3) 0.004(3)
C13 0.073(5) 0.049(5) 0.064(5) 0.011(4) 0.002(4) -0.011(4)
C14 0.067(5) 0.055(5) 0.058(5) 0.013(4) 0.010(4) 0.002(4)
C15 0.097(6) 0.063(6) 0.064(5) -0.005(5) 0.020(5) 0.001(5)
C16 0.139(9) 0.080(7) 0.059(5) -0.009(5) 0.007(6) -0.008(6)
C17 0.040(3) 0.048(4) 0.062(4) -0.005(4) 0.002(3) 0.005(3)
C18 0.042(3) 0.046(4) 0.058(4) -0.001(4) 0.008(3) -0.002(3)
C19 0.041(4) 0.045(4) 0.064(5) -0.003(4) 0.010(3) -0.002(3)
C20 0.062(5) 0.056(5) 0.076(6) 0.007(5) 0.025(4) 0.007(4)
F1 0.061(3) 0.126(5) 0.108(4) 0.029(4) 0.023(3) -0.014(3)
F2 0.124(5) 0.135(6) 0.076(4) -0.024(4) 0.039(3) -0.030(4)
F3 0.121(5) 0.068(4) 0.191(7) 0.054(4) 0.092(5) 0.022(3)
N2 0.053(3) 0.047(4) 0.049(3) 0.005(3) 0.003(3) -0.002(3)
O1 0.046(3) 0.072(4) 0.078(4) 0.024(3) 0.012(2) 0.007(2)
O2 0.053(3) 0.074(4) 0.084(4) 0.030(3) 0.013(3) 0.008(3)
O3 0.081(4) 0.065(4) 0.092(4) 0.007(3) 0.014(3) 0.002(3)
C3 0.051(4) 0.084(6) 0.070(6) -0.013(5) 0.004(4) -0.005(4)
Zn1 0.0411(7) 0.0602(10) 0.0873(11) 0.0271(7) 0.0098(6) 0.0070(5)

loop_
_atom_type_symbol
_atom_type_description
_atom_type_scat_dispersion_real
_atom_type_scat_dispersion_imag
_atom_type_scat_source
C C 0.0033 0.0016 'International Tables Vol C Tables 4.2.6.8 and 6.1.1.4'
H H 0.0000 0.0000 'International Tables Vol C Tables 4.2.6.8 and 6.1.1.4'
N N 0.0061 0.0033 'International Tables Vol C Tables 4.2.6.8 and 6.1.1.4'
O O 0.0106 0.0060 'International Tables Vol C Tables 4.2.6.8 and 6.1.1.4'
F F 0.0171 0.0103 'International Tables Vol C Tables 4.2.6.8 and 6.1.1.4'
Zn Zn 0.2839 1.4301 'International Tables Vol C Tables 4.2.6.8 and 6.1.1.4'

loop_
_geom_angle_atom_site_label_1
_geom_angle_atom_site_label_2
_geom_angle_atom_site_label_3
_geom_angle
_geom_angle_site_symmetry_1
_geom_angle_site_symmetry_3
C2 C1 C6 119.2(6) . .
C2 C1 C7 134.2(7) . .
C6 C1 C7 106.5(6) . .
C1 C2 C3 120.3(7) . .
C1 C2 H2 119.9 . .
C3 C2 H2 119.9 . .
C3 C4 C5 126.8(7) . .
C3 C4 H4 116.6 . .
C5 C4 H4 116.6 . .
C4 C5 C6 118.3(8) . .
C4 C5 H5 120.8 . .
C6 C5 H5 120.8 . .
N2 C6 C1 109.6(6) . .
N2 C6 C5 129.5(7) . .
C1 C6 C5 120.9(7) . .
C8 C7 C12 120.1(6) . .
C8 C7 C1 134.1(6) . .
C12 C7 C1 105.7(6) . .
C7 C8 C9 120.8(6) . .
C7 C8 H8 119.6 . .
C9 C8 H8 119.6 . .
C10 C9 C8 118.2(6) . .
C10 C9 C17 119.2(6) . .
C8 C9 C17 122.5(6) . .
C11 C10 C9 122.2(6) . .
C11 C10 H10 118.9 . .
C9 C10 H10 118.9 . .
C10 C11 C12 118.8(7) . .
C10 C11 H11 120.6 . .
C12 C11 H11 120.6 . .
N2 C12 C11 130.2(7) . .
N2 C12 C7 109.8(6) . .
C11 C12 C7 120.0(6) . .
N2 C13 C14 113.6(6) . .
N2 C13 H13A 108.8 . .
C14 C13 H13A 108.8 . .
N2 C13 H13B 108.8 . .
C14 C13 H13B 108.8 . .
H13A C13 H13B 107.7 . .
C15 C14 C13 114.0(7) . .
C15 C14 H14A 108.8 . .
C13 C14 H14A 108.8 . .
C15 C14 H14B 108.8 . .
C13 C14 H14B 108.8 . .
H14A C14 H14B 107.6 . .
C14 C15 C16 112.2(8) . .
C14 C15 H15A 109.2 . .
C16 C15 H15A 109.2 . .
C14 C15 H15B 109.2 . .
C16 C15 H15B 109.2 . .
H15A C15 H15B 107.9 . .
C15 C16 H16A 109.5 . .
C15 C16 H16B 109.5 . .
H16A C16 H16B 109.5 . .
C15 C16 H16C 109.5 . .
H16A C16 H16C 109.5 . .
H16B C16 H16C 109.5 . .
O1 C17 C18 122.5(6) . .
O1 C17 C9 116.6(6) . .
C18 C17 C9 120.9(6) . .
C19 C18 C17 125.1(6) . .
C19 C18 H18 117.5 . .
C17 C18 H18 117.5 . .
O2 C19 C18 131.3(7) . .
O2 C19 C20 111.6(6) . .
C18 C19 C20 117.0(6) . .
F3 C20 F1 107.4(7) . .
F3 C20 F2 106.4(8) . .
F1 C20 F2 105.8(6) . .
F3 C20 C19 111.8(6) . .
F1 C20 C19 113.8(7) . .
F2 C20 C19 111.1(7) . .
C12 N2 C6 108.3(6) . .
C12 N2 C13 127.3(6) . .
C6 N2 C13 124.3(6) . .
C17 O1 Zn1 128.5(5) . .
C19 O2 Zn1 122.0(5) . .
Zn1 O3 H1O1 114.2 . .
Zn1 O3 H2O1 137.0 . .
H1O1 O3 H2O1 108.4 . .
C4 C3 C2 114.3(6) . .
C4 C3 H3 122.9 . .
C2 C3 H3 122.9 . .
O2 Zn1 O2 180.00(17) . 5_576
O2 Zn1 O1 90.19(19) . 5_576
O2 Zn1 O1 89.81(19) 5_576 5_576
O2 Zn1 O1 89.81(19) . .
O2 Zn1 O1 90.19(19) 5_576 .
O1 Zn1 O1 180.0(3) 5_576 .
O2 Zn1 O3 90.6(2) . 5_576
O2 Zn1 O3 89.4(2) 5_576 5_576
O1 Zn1 O3 92.6(2) 5_576 5_576
O1 Zn1 O3 87.4(2) . 5_576
O2 Zn1 O3 89.4(2) . .
O2 Zn1 O3 90.6(2) 5_576 .
O1 Zn1 O3 87.4(2) 5_576 .
O1 Zn1 O3 92.6(2) . .
O3 Zn1 O3 180.000(1) 5_576 .

loop_
_geom_bond_atom_site_label_1
_geom_bond_atom_site_label_2
_geom_bond_distance
_geom_bond_site_symmetry_2
C1 C2 1.397(9) .
C1 C6 1.398(10) .
C1 C7 1.446(9) .
C2 C3 1.507(8) .
C2 H2 0.9300 .
C4 C3 1.341(9) .
C4 C5 1.369(11) .
C4 H4 0.9300 .
C5 C6 1.398(10) .
C5 H5 0.9300 .
C6 N2 1.382(9) .
C7 C8 1.370(10) .
C7 C12 1.416(9) .
C8 C9 1.410(9) .
C8 H8 0.9300 .
C9 C10 1.406(10) .
C9 C17 1.468(9) .
C10 C11 1.376(10) .
C10 H10 0.9300 .
C11 C12 1.405(9) .
C11 H11 0.9300 .
C12 N2 1.365(9) .
C13 N2 1.474(9) .
C13 C14 1.500(10) .
C13 H13A 0.9700 .
C13 H13B 0.9700 .
C14 C15 1.482(11) .
C14 H14A 0.9700 .
C14 H14B 0.9700 .
C15 C16 1.566(12) .
C15 H15A 0.9700 .
C15 H15B 0.9700 .
C16 H16A 0.9600 .
C16 H16B 0.9600 .
C16 H16C 0.9600 .
C17 O1 1.257(7) .
C17 C18 1.425(10) .
C18 C19 1.354(9) .
C18 H18 0.9300 .
C19 O2 1.282(7) .
C19 C20 1.537(10) .
C20 F3 1.311(9) .
C20 F1 1.319(9) .
C20 F2 1.324(9) .
O1 Zn1 2.053(5) .
O2 Zn1 2.033(5) .
O3 Zn1 2.239(5) .
O3 H1O1 0.8209 .
O3 H2O1 0.8469 .
C3 H3 0.9300 .
Zn1 O2 2.033(5) 5_576
Zn1 O1 2.053(5) 5_576
Zn1 O3 2.239(5) 5_576

loop_
_geom_torsion_atom_site_label_1
_geom_torsion_atom_site_label_2
_geom_torsion_atom_site_label_3
_geom_torsion_atom_site_label_4
_geom_torsion
_geom_torsion_site_symmetry_4
C6 C1 C2 C3 3.2(10) .
C7 C1 C2 C3 -174.1(7) .
C3 C4 C5 C6 -3.4(12) .
C2 C1 C6 N2 -179.3(6) .
C7 C1 C6 N2 -1.3(8) .
C2 C1 C6 C5 -0.5(10) .
C7 C1 C6 C5 177.5(7) .
C4 C5 C6 N2 178.8(7) .
C4 C5 C6 C1 0.3(11) .
C2 C1 C7 C8 1.2(14) .
C6 C1 C7 C8 -176.4(8) .
C2 C1 C7 C12 177.3(7) .
C6 C1 C7 C12 -0.3(7) .
C12 C7 C8 C9 -1.4(11) .
C1 C7 C8 C9 174.3(7) .
C7 C8 C9 C10 2.5(11) .
C7 C8 C9 C17 -172.6(7) .
C8 C9 C10 C11 -1.5(11) .
C17 C9 C10 C11 173.9(7) .
C9 C10 C11 C12 -0.7(11) .
C10 C11 C12 N2 -177.4(7) .
C10 C11 C12 C7 1.9(11) .
C8 C7 C12 N2 178.6(6) .
C1 C7 C12 N2 1.8(8) .
C8 C7 C12 C11 -0.8(10) .
C1 C7 C12 C11 -177.6(6) .
N2 C13 C14 C15 60.4(9) .
C13 C14 C15 C16 177.0(7) .
C10 C9 C17 O1 -13.6(10) .
C8 C9 C17 O1 161.5(7) .
C10 C9 C17 C18 168.1(6) .
C8 C9 C17 C18 -16.8(11) .
O1 C17 C18 C19 -5.2(11) .
C9 C17 C18 C19 172.9(7) .
C17 C18 C19 O2 3.7(13) .
C17 C18 C19 C20 -173.0(7) .
O2 C19 C20 F3 40.9(10) .
C18 C19 C20 F3 -141.8(8) .
O2 C19 C20 F1 162.8(7) .
C18 C19 C20 F1 -19.8(10) .
O2 C19 C20 F2 -77.9(8) .
C18 C19 C20 F2 99.4(8) .
C11 C12 N2 C6 176.7(7) .
C7 C12 N2 C6 -2.6(8) .
C11 C12 N2 C13 0.1(12) .
C7 C12 N2 C13 -179.3(6) .
C1 C6 N2 C12 2.4(8) .
C5 C6 N2 C12 -176.2(8) .
C1 C6 N2 C13 179.2(6) .
C5 C6 N2 C13 0.6(12) .
C14 C13 N2 C12 -106.3(8) .
C14 C13 N2 C6 77.5(9) .
C18 C17 O1 Zn1 9.8(10) .
C9 C17 O1 Zn1 -168.4(5) .
C18 C19 O2 Zn1 -6.2(11) .
C20 C19 O2 Zn1 170.6(5) .
C5 C4 C3 C2 5.8(11) .
C1 C2 C3 C4 -5.6(9) .
C19 O2 Zn1 O2 49(72) 5_576
C19 O2 Zn1 O1 -173.0(6) 5_576
C19 O2 Zn1 O1 7.0(6) .
C19 O2 Zn1 O3 -80.4(6) 5_576
C19 O2 Zn1 O3 99.6(6) .
C17 O1 Zn1 O2 -9.5(6) .
C17 O1 Zn1 O2 170.5(6) 5_576
C17 O1 Zn1 O1 -87(100) 5_576
C17 O1 Zn1 O3 81.1(6) 5_576
C17 O1 Zn1 O3 -98.9(6) .
